data_4316095
loop_
_publ_author_name
'Clare E. Rowland'
'Christopher L. Cahill'

_publ_contact_author_address
;Department of Chemistry
George Washington University
725 21st Street, NW
Washington, DC 20052
;
_publ_contact_author_email cahill@gwu.edu
_publ_contact_author_fax 202-994-5873
_publ_contact_author_name 'Christopher L. Cahill'
_publ_contact_author_phone 202-994-6959
_publ_section_title
;
 Hydrothermal Synthesis of Uranyl Squarates and Squarate-Oxalates:
 Hydrolysis Trends and in Situ Oxalate Formation
;
_journal_name_full 'Inorganic Chemistry'
_journal_page_first 6716
_journal_page_last 6724
_journal_paper_doi 10.1021/ic100887c
_journal_volume 49
_journal_year 2010
_chemical_formula_moiety 'C6 H O13 U2, H2O, NH4'
_chemical_formula_sum 'C6 H7 N O14 U2'
_chemical_formula_weight 793.176
_chemical_name_systematic
; 
 ? 
;
_space_group_IT_number 11
_symmetry_cell_setting monoclinic
_symmetry_space_group_name_Hall '-P 2yb'
_symmetry_space_group_name_H-M 'P 1 21/m 1'
_atom_sites_solution_primary direct
_atom_sites_solution_secondary difmap
_audit_creation_method SHELXL-97
_cell_angle_alpha 90.00
_cell_angle_beta 105.6960(10)
_cell_angle_gamma 90.00
_cell_formula_units_Z 2
_cell_length_a 8.4469(6)
_cell_length_b 7.7589(5)
_cell_length_c 10.5257(7)
_cell_measurement_reflns_used 9975
_cell_measurement_temperature 100(2)
_cell_measurement_theta_max 30.214
_cell_measurement_theta_min 2.504
_cell_volume 664.12(8)
_computing_cell_refinement 'ApexII software suite (Bruker AXS)'
_computing_data_collection 'SMART v5.05 (Bruker AXS)'
_computing_data_reduction 'ApexII software suite (Bruker AXS)'
_computing_molecular_graphics 'ORTEP-3 for Windows (Farrugia, 1997)'
_computing_publication_material 'WINGX (Farrugia, 1998)'
_computing_structure_refinement 'SHELXL-97 (Sheldrick, 2008)'
_computing_structure_solution 'SHELXS-97 (Sheldrick, 2008)'
_diffrn_ambient_temperature 100(2)
_diffrn_measured_fraction_theta_full 0.940
_diffrn_measured_fraction_theta_max 0.940
_diffrn_measurement_device_type 'Bruker Smart APEXII CCD'
_diffrn_measurement_method 'phi and omega scans'
_diffrn_radiation_monochromator graphite
_diffrn_radiation_source 'fine-focus sealed tube'
_diffrn_radiation_type MoK\a
_diffrn_radiation_wavelength 0.71073
_diffrn_reflns_av_R_equivalents 0.0000
_diffrn_reflns_av_sigmaI/netI 0.0247
_diffrn_reflns_limit_h_max 11
_diffrn_reflns_limit_h_min -11
_diffrn_reflns_limit_k_max 10
_diffrn_reflns_limit_k_min 0
_diffrn_reflns_limit_l_max 14
_diffrn_reflns_limit_l_min 0
_diffrn_reflns_number 2017
_diffrn_reflns_theta_full 30.42
_diffrn_reflns_theta_max 30.42
_diffrn_reflns_theta_min 2.01
_exptl_absorpt_coefficient_mu 24.448
_exptl_absorpt_correction_T_max 0.163
_exptl_absorpt_correction_T_min 0.141
_exptl_absorpt_correction_type empirical
_exptl_absorpt_process_details SADABS
_exptl_crystal_colour yellow
_exptl_crystal_density_diffrn 3.927
_exptl_crystal_density_method 'not measured'
_exptl_crystal_description block
_exptl_crystal_F_000 684
_exptl_crystal_size_max 0.08
_exptl_crystal_size_mid 0.08
_exptl_crystal_size_min 0.08
_refine_diff_density_max 11.339
_refine_diff_density_min -6.112
_refine_diff_density_rms 0.459
_refine_ls_extinction_method none
_refine_ls_goodness_of_fit_ref 1.057
_refine_ls_hydrogen_treatment none
_refine_ls_matrix_type full
_refine_ls_number_parameters 114
_refine_ls_number_reflns 2017
_refine_ls_number_restraints 0
_refine_ls_restrained_S_all 1.057
_refine_ls_R_factor_all 0.0434
_refine_ls_R_factor_gt 0.0382
_refine_ls_shift/su_max 0.000
_refine_ls_shift/su_mean 0.000
_refine_ls_structure_factor_coef Fsqd
_refine_ls_weighting_details 'calc w=1/[\s^2^(Fo^2^)+(0.0540P)^2^+1.5504P] where P=(Fo^2^+2Fc^2^)/3'
_refine_ls_weighting_scheme calc
_refine_ls_wR_factor_gt 0.0964
_refine_ls_wR_factor_ref 0.0991
_reflns_number_gt 1787
_reflns_number_total 2017
_reflns_threshold_expression >2sigma(I)
_cod_data_source_file ic100887c_si_002_1.cif
_cod_data_source_block 4
_cod_database_code 4316095

loop_
_symmetry_equiv_pos_as_xyz
'x, y, z'
'-x, y+1/2, -z'
'-x, -y, -z'
'x, -y-1/2, z'

loop_
_atom_site_label
_atom_site_type_symbol
_atom_site_fract_x
_atom_site_fract_y
_atom_site_fract_z
_atom_site_U_iso_or_equiv
_atom_site_adp_type
_atom_site_occupancy
_atom_site_symmetry_multiplicity
_atom_site_calc_flag
_atom_site_refinement_flags
_atom_site_disorder_assembly
_atom_site_disorder_group
U1 U 0.27158(5) 0.2500 0.06539(4) 0.00653(13) Uani 1 2 d S . .
U2 U 0.24674(6) 0.2500 0.46412(4) 0.00789(13) Uani 1 2 d S . .
O10 O 0.4787(11) 0.2500 0.1704(8) 0.0097(15) Uani 1 2 d S . .
O11 O 0.0652(12) 0.2500 -0.0379(8) 0.0144(17) Uani 1 2 d S . .
O12 O 0.1576(12) 0.2500 0.2399(8) 0.0110(16) Uani 1 2 d S . .
O13 O 0.2617(8) -0.0474(8) 0.1099(6) 0.0112(12) Uani 1 1 d . . .
O14 O 0.3334(7) 0.0791(8) -0.1136(6) 0.0104(12) Uani 1 1 d . . .
O20 O 0.4545(11) 0.2500 0.4563(9) 0.0128(18) Uani 1 2 d S . .
O21 O 0.0378(12) 0.2500 0.4717(9) 0.0153(19) Uani 1 2 d S . .
O22 O 0.3183(9) 0.0786(8) -0.3313(5) 0.0133(12) Uani 1 1 d . . .
O23 O 0.2285(8) -0.0493(8) 0.4173(5) 0.0122(11) Uani 1 1 d . . .
C1 C 0.2513(9) -0.1559(11) 0.1946(8) 0.0078(15) Uani 1 1 d . . .
C2 C 0.2377(10) -0.1573(11) 0.3304(7) 0.0100(16) Uani 1 1 d . . .
C3 C 0.3288(11) 0.1505(10) -0.2205(7) 0.0096(14) Uani 1 1 d . . .
N1 N -0.1710(12) 0.2500 0.1749(10) 0.0092(19) Uani 1 2 d S . .
OW1 O -0.2804(11) 0.2500 0.3698(8) 0.012 Uiso 1 2 d S . .

loop_
_atom_site_aniso_label
_atom_site_aniso_U_11
_atom_site_aniso_U_22
_atom_site_aniso_U_33
_atom_site_aniso_U_23
_atom_site_aniso_U_13
_atom_site_aniso_U_12
U1 0.0121(2) 0.0034(2) 0.00443(19) 0.000 0.00285(16) 0.000
U2 0.0162(2) 0.0038(2) 0.00410(19) 0.000 0.00346(17) 0.000
O10 0.006(4) 0.016(4) 0.007(3) 0.000 0.001(3) 0.000
O11 0.016(4) 0.016(4) 0.010(4) 0.000 0.000(4) 0.000
O12 0.016(4) 0.011(4) 0.006(3) 0.000 0.003(4) 0.000
O13 0.021(3) 0.004(3) 0.011(3) 0.002(2) 0.008(2) -0.001(2)
O14 0.018(3) 0.009(3) 0.005(3) 0.000(2) 0.005(2) 0.004(2)
O20 0.021(5) 0.012(4) 0.007(4) 0.000 0.006(3) 0.000
O21 0.027(5) 0.010(4) 0.013(4) 0.000 0.012(4) 0.000
O22 0.029(3) 0.007(3) 0.005(2) 0.002(2) 0.007(3) 0.006(3)
O23 0.023(3) 0.008(3) 0.006(2) -0.002(2) 0.003(3) 0.002(2)
C1 0.009(3) 0.007(4) 0.007(3) -0.001(3) 0.002(3) 0.002(3)
C2 0.014(4) 0.014(4) 0.001(3) 0.001(3) 0.001(3) 0.001(3)
C3 0.016(4) 0.006(3) 0.006(3) -0.001(3) 0.003(3) 0.001(3)
N1 0.006(4) 0.010(5) 0.010(4) 0.000 -0.002(4) 0.000

loop_
_atom_type_symbol
_atom_type_description
_atom_type_scat_dispersion_real
_atom_type_scat_dispersion_imag
_atom_type_scat_source
C C 0.0033 0.0016 'International Tables Vol C Tables 4.2.6.8 and 6.1.1.4'
H H 0.0000 0.0000 'International Tables Vol C Tables 4.2.6.8 and 6.1.1.4'
O O 0.0106 0.0060 'International Tables Vol C Tables 4.2.6.8 and 6.1.1.4'
U U -9.6767 9.6646 'International Tables Vol C Tables 4.2.6.8 and 6.1.1.4'
N N 0.0061 0.0033 'International Tables Vol C Tables 4.2.6.8 and 6.1.1.4'

loop_
_geom_angle_atom_site_label_1
_geom_angle_atom_site_label_2
_geom_angle_atom_site_label_3
_geom_angle
_geom_angle_site_symmetry_1
_geom_angle_site_symmetry_3
_geom_angle_publ_flag
O11 U1 O10 179.6(4) . . ?
O11 U1 O12 86.3(4) . . ?
O10 U1 O12 93.3(4) . . ?
O11 U1 O13 92.27(16) . 4_565 ?
O10 U1 O13 87.64(16) . 4_565 ?
O12 U1 O13 78.22(14) . 4_565 ?
O11 U1 O13 92.27(16) . . ?
O10 U1 O13 87.64(16) . . ?
O12 U1 O13 78.22(14) . . ?
O13 U1 O13 155.7(3) 4_565 . ?
O11 U1 O14 84.8(3) . 4_565 ?
O10 U1 O14 95.6(3) . 4_565 ?
O12 U1 O14 146.25(15) . 4_565 ?
O13 U1 O14 69.7(2) 4_565 4_565 ?
O13 U1 O14 134.6(2) . 4_565 ?
O11 U1 O14 84.8(3) . . ?
O10 U1 O14 95.6(3) . . ?
O12 U1 O14 146.25(15) . . ?
O13 U1 O14 134.6(2) 4_565 . ?
O13 U1 O14 69.7(2) . . ?
O14 U1 O14 64.9(3) 4_565 . ?
O20 U2 O21 179.9(4) . . ?
O20 U2 O12 90.3(4) . . ?
O21 U2 O12 89.6(4) . . ?
O20 U2 O23 89.99(17) . . ?
O21 U2 O23 89.99(17) . . ?
O12 U2 O23 78.43(13) . . ?
O20 U2 O23 89.99(17) . 4_565 ?
O21 U2 O23 89.99(17) . 4_565 ?
O12 U2 O23 78.43(13) . 4_565 ?
O23 U2 O23 156.9(3) . 4_565 ?
O20 U2 O22 91.7(3) . 1_556 ?
O21 U2 O22 88.4(3) . 1_556 ?
O12 U2 O22 147.26(14) . 1_556 ?
O23 U2 O22 68.89(19) . 1_556 ?
O23 U2 O22 134.23(19) 4_565 1_556 ?
O20 U2 O22 91.7(3) . 4_566 ?
O21 U2 O22 88.4(3) . 4_566 ?
O12 U2 O22 147.26(14) . 4_566 ?
O23 U2 O22 134.23(19) . 4_566 ?
O23 U2 O22 68.89(19) 4_565 4_566 ?
O22 U2 O22 65.3(3) 1_556 4_566 ?
U2 O12 U1 137.6(4) . . ?
C1 O13 U1 144.6(5) . . ?
C3 O14 U1 119.2(5) . . ?
C3 O22 U2 120.2(5) . 1_554 ?
C2 O23 U2 142.2(5) . . ?
O13 C1 C1 132.5(5) . 4 ?
O13 C1 C2 137.9(7) . . ?
C1 C1 C2 89.6(4) 4 . ?
O23 C2 C2 131.8(5) . 4 ?
O23 C2 C1 137.8(7) . . ?
C2 C2 C1 90.4(4) 4 . ?
O14 C3 O22 127.6(8) . . ?
O14 C3 C3 116.4(5) . 4_565 ?
O22 C3 C3 116.0(4) . 4_565 ?

loop_
_geom_bond_atom_site_label_1
_geom_bond_atom_site_label_2
_geom_bond_distance
_geom_bond_site_symmetry_2
_geom_bond_publ_flag
U1 O11 1.787(9) . ?
U1 O10 1.799(8) . ?
U1 O12 2.293(8) . ?
U1 O13 2.361(6) 4_565 ?
U1 O13 2.361(6) . ?
U1 O14 2.472(6) 4_565 ?
U1 O14 2.472(6) . ?
U2 O20 1.779(9) . ?
U2 O21 1.788(9) . ?
U2 O12 2.275(8) . ?
U2 O23 2.370(6) . ?
U2 O23 2.370(6) 4_565 ?
U2 O22 2.463(5) 1_556 ?
U2 O22 2.463(5) 4_566 ?
O13 C1 1.246(10) . ?
O14 C3 1.245(9) . ?
O22 C3 1.274(9) . ?
O22 U2 2.463(5) 1_554 ?
O23 C2 1.258(10) . ?
C1 C1 1.460(17) 4 ?
C1 C2 1.464(11) . ?
C2 C2 1.439(17) 4 ?
C3 C3 1.543(16) 4_565 ?
